data_4333087
loop_
_publ_author_name
'Uehara, Kazuhiro'
'Nakao, Hideaki'
'Kawamoto, Ryosuke'
'Hikichi, Shiro'
'Mizuno, Noritaka'

_publ_section_title
;
 2D-Grid Layered Pd-Based Cationic Infinite Coordination
 Polymer/Polyoxometalate Crystal with Hydrophilic Sorption
;
_journal_issue 23
_journal_name_full 'Inorganic Chemistry'
_journal_page_first 9448
_journal_page_last 9453
_journal_paper_doi 10.1021/ic061393r
_journal_volume 45
_journal_year 2006
_chemical_formula_sum 'C24 N8 O40 Pd2 Si W12'
_chemical_formula_weight 3487.41
_space_group_IT_number 14
_symmetry_space_group_name_Hall '-P 2yab'
_symmetry_space_group_name_H-M 'P 1 21/a 1'
_audit_creation_date 2006-07-19T12:15:51-00:00
_audit_creation_method 'WinGX routine CIF_UPDATE'
_cell_angle_alpha 90
_cell_angle_beta 114.7990(10)
_cell_angle_gamma 90
_cell_formula_units_Z 2
_cell_length_a 14.2009(4)
_cell_length_b 22.8865(8)
_cell_length_c 14.8558(5)
_cell_measurement_temperature 153(2)
_cell_volume 4383.0(2)
_computing_structure_refinement 'SHELXL-97 (Sheldrick, 1997)'
_diffrn_measured_fraction_theta_full 0.989
_diffrn_measured_fraction_theta_max 0.989
_diffrn_radiation_type MoK\a
_diffrn_radiation_wavelength 0.71069
_diffrn_reflns_av_R_equivalents 0
_diffrn_reflns_limit_h_max 19
_diffrn_reflns_limit_h_min 0
_diffrn_reflns_limit_k_max 30
_diffrn_reflns_limit_k_min 0
_diffrn_reflns_limit_l_max 18
_diffrn_reflns_limit_l_min -20
_diffrn_reflns_number 11712
_diffrn_reflns_theta_full 29.17
_diffrn_reflns_theta_max 29.17
_diffrn_reflns_theta_min 1.51
_exptl_absorpt_coefficient_mu 16.152
_exptl_absorpt_correction_type empirical
_exptl_crystal_density_diffrn 2.642
_exptl_crystal_density_method 'not measured'
_exptl_crystal_F_000 3028
_platon_squeeze_details
;
;
_refine_diff_density_max 2.246
_refine_diff_density_min -3.635
_refine_ls_extinction_method none
_refine_ls_goodness_of_fit_ref 0.866
_refine_ls_hydrogen_treatment undef
_refine_ls_matrix_type full
_refine_ls_number_parameters 214
_refine_ls_number_reflns 11712
_refine_ls_number_restraints 0
_refine_ls_restrained_S_all 0.866
_refine_ls_R_factor_gt 0.0725
_refine_ls_shift/su_max 0.013
_refine_ls_structure_factor_coef Fsqd
_refine_ls_weighting_details 'calc w=1/[\s^2^(Fo^2^)+(0.1273P)^2^+0.0000P] where P=(Fo^2^+2Fc^2^)/3'
_refine_ls_weighting_scheme calc
_refine_ls_wR_factor_ref 0.2223
_reflns_number_gt 5100
_reflns_number_total 11712
_reflns_threshold_expression >2sigma(I)
_cod_data_source_file ic061393rsup2.cif
_cod_data_source_block solvent-free
_cod_database_code 4333087

loop_
_symmetry_equiv_pos_as_xyz
'x, y, z'
'-x+1/2, y+1/2, -z'
'-x, -y, -z'
'x-1/2, -y-1/2, z'

loop_
_atom_site_label
_atom_site_type_symbol
_atom_site_fract_x
_atom_site_fract_y
_atom_site_fract_z
_atom_site_U_iso_or_equiv
_atom_site_adp_type
_atom_site_occupancy
_atom_site_calc_flag
_atom_site_refinement_flags
W101 W 0.41051(6) 0.96252(3) 0.74722(5) 0.0364(2) Uani 1 d .
W102 W 0.65648(6) 1.02779(4) 0.87269(6) 0.0424(2) Uani 1 d .
W103 W 0.43019(6) 1.11046(4) 0.81873(6) 0.0468(2) Uani 1 d .
W104 W 0.25158(6) 0.93825(4) 0.87349(6) 0.0422(2) Uani 1 d .
W105 W 0.47412(7) 0.85203(4) 0.92910(7) 0.0478(2) Uani 1 d .
W106 W 0.27776(6) 1.08547(4) 0.94946(7) 0.0545(3) Uani 1 d .
Pd1 Pd 0.23327(11) 0.18624(6) 0.46446(11) 0.0391(4) Uani 1 d .
Si1 Si 0.5 1 1 0.0210(12) Uiso 1 d S
O107 O 0.5466(13) 0.9790(7) 0.7755(12) 0.065(4) Uiso 1 d .
O108 O 0.5637(14) 1.0963(8) 0.8354(14) 0.085(5) Uiso 1 d .
O109 O 0.3795(15) 1.0426(8) 0.7412(14) 0.084(3) Uiso 1 d .
O115 O 0.2887(14) 0.9540(7) 0.7717(13) 0.079(5) Uiso 1 d .
O110 O 0.4552(12) 0.8894(7) 0.8036(12) 0.068(4) Uiso 1 d .
O113 O 0.5054(14) 1.1564(8) 0.9388(13) 0.084(3) Uiso 1 d .
O114 O 0.3124(16) 1.1109(8) 0.8414(15) 0.096(6) Uiso 1 d .
O117 O 0.3328(15) 0.8693(8) 0.9035(14) 0.090(4) Uiso 1 d .
O118 O 0.6255(15) 0.8630(8) 0.9663(14) 0.089(6) Uiso 1 d .
O116 O 0.2143(15) 1.0168(8) 0.8708(14) 0.085(5) Uiso 1 d .
O112 O 0.7251(15) 1.0635(8) 0.9916(14) 0.086(5) Uiso 1 d .
O111 O 0.7196(14) 0.9570(8) 0.9362(13) 0.081(5) Uiso 1 d .
O119 O 0.495(2) 1.0161(11) 0.8927(19) 0.045(7) Uiso 0.5 d P
O122 O 0.6246(19) 1.0047(10) 1.0053(17) 0.037(6) Uiso 0.5 d P
O121 O 0.4500(18) 1.0691(10) 0.9689(17) 0.033(5) Uiso 0.5 d P
O120 O 0.4321(17) 0.9585(9) 0.9165(16) 0.030(5) Uiso 0.5 d P
O101 O 0.3655(14) 0.9458(8) 0.6268(14) 0.084(3) Uiso 1 d .
O102 O 0.7319(13) 1.0403(7) 0.8123(12) 0.066(4) Uiso 1 d .
O103 O 0.3971(10) 1.1603(6) 0.7309(10) 0.048(3) Uiso 1 d .
O104 O 0.1382(14) 0.9060(8) 0.8173(13) 0.079(5) Uiso 1 d .
O105 O 0.4625(15) 0.7798(8) 0.8943(14) 0.090(4) Uiso 1 d .
O106 O 0.1691(11) 1.1266(6) 0.9267(10) 0.051(3) Uiso 1 d .
C101 C 0.3051(18) 0.0782(10) 0.4033(17) 0.060(6) Uiso 1 d .
C102 C 0.3676(18) 0.0306(10) 0.4121(17) 0.060(6) Uiso 1 d .
C103 C 0.4701(14) 0.0248(7) 0.4937(13) 0.033(4) Uiso 1 d .
C104 C 0.5055(14) 0.0739(8) 0.5623(14) 0.039(4) Uiso 1 d .
C105 C 0.4347(16) 0.1239(8) 0.5426(15) 0.046(5) Uiso 1 d .
C201 C 0.0428(15) 0.1117(8) 0.4122(14) 0.041(4) Uiso 1 d .
C202 C -0.0156(16) 0.0654(9) 0.4243(15) 0.048(5) Uiso 1 d .
C203 C 0.0288(15) 0.0245(8) 0.4976(14) 0.042(5) Uiso 1 d .
C204 C 0.123(2) 0.0401(11) 0.5792(19) 0.070(7) Uiso 1 d .
C205 C 0.186(2) 0.0825(11) 0.5578(19) 0.069(7) Uiso 1 d .
C11 C 0.177(2) 0.3106(12) 0.452(2) 0.077(8) Uiso 1 d .
C12 C 0.241(2) 0.2993(12) 0.3864(19) 0.075(7) Uiso 1 d .
N101 N 0.3386(12) 0.1246(6) 0.4703(11) 0.038(4) Uiso 1 d .
N111 N 0.1442(12) 0.1196(7) 0.4815(12) 0.042(4) Uiso 1 d .
N11 N 0.1240(12) 0.2507(7) 0.4497(11) 0.045(4) Uiso 1 d .
N12 N 0.3192(12) 0.2527(7) 0.4444(12) 0.045(4) Uiso 1 d .

loop_
_atom_site_aniso_label
_atom_site_aniso_U_11
_atom_site_aniso_U_22
_atom_site_aniso_U_33
_atom_site_aniso_U_23
_atom_site_aniso_U_13
_atom_site_aniso_U_12
W101 0.0323(4) 0.0392(5) 0.0296(4) -0.0038(3) 0.0049(3) -0.0008(3)
W102 0.0361(4) 0.0492(5) 0.0431(5) 0.0038(4) 0.0179(4) 0.0023(4)
W103 0.0370(5) 0.0542(5) 0.0375(4) 0.0116(4) 0.0042(4) -0.0049(4)
W104 0.0252(4) 0.0465(5) 0.0406(4) -0.0020(4) -0.0003(3) -0.0072(3)
W105 0.0480(5) 0.0405(5) 0.0524(5) -0.0163(4) 0.0186(4) -0.0106(4)
W106 0.0298(4) 0.0755(7) 0.0496(5) 0.0000(5) 0.0083(4) 0.0191(4)
Pd1 0.0281(7) 0.0393(8) 0.0431(8) 0.0017(6) 0.0083(6) 0.0014(6)

loop_
_atom_type_symbol
_atom_type_description
_atom_type_scat_dispersion_real
_atom_type_scat_dispersion_imag
_atom_type_scat_source
C C 0.0033 0.0016 'International Tables Vol C Tables 4.2.6.8 and 6.1.1.4'
N N 0.0061 0.0033 'International Tables Vol C Tables 4.2.6.8 and 6.1.1.4'
O O 0.0106 0.006 'International Tables Vol C Tables 4.2.6.8 and 6.1.1.4'
Si Si 0.0817 0.0704 'International Tables Vol C Tables 4.2.6.8 and 6.1.1.4'
W W -0.849 6.8722 'International Tables Vol C Tables 4.2.6.8 and 6.1.1.4'
Pd Pd -0.9988 1.0072 'International Tables Vol C Tables 4.2.6.8 and 6.1.1.4'

loop_
_geom_angle_atom_site_label_1
_geom_angle_atom_site_label_2
_geom_angle_atom_site_label_3
_geom_angle
_geom_angle_site_symmetry_1
_geom_angle_site_symmetry_3
O101 W101 O107 100.6(8) . .
O101 W101 O110 100.4(8) . .
O107 W101 O110 87.4(7) . .
O101 W101 O109 101.3(8) . .
O107 W101 O109 90.8(7) . .
O110 W101 O109 158.2(7) . .
O101 W101 O115 102.1(8) . .
O107 W101 O115 157.3(7) . .
O110 W101 O115 89.3(7) . .
O109 W101 O115 84.0(8) . .
O101 W101 O119 158.3(9) . .
O107 W101 O119 66.2(8) . .
O110 W101 O119 96.3(8) . .
O109 W101 O119 63.3(8) . .
O115 W101 O119 91.9(8) . .
O101 W101 O120 159.1(8) . .
O107 W101 O120 96.3(7) . .
O110 W101 O120 68.0(7) . .
O109 W101 O120 90.7(8) . .
O115 W101 O120 61.8(8) . .
O119 W101 O120 42.3(8) . .
O102 W102 O112 103.9(8) . .
O102 W102 O111 97.8(8) . .
O112 W102 O111 87.2(8) . .
O102 W102 O108 102.4(7) . .
O112 W102 O108 86.5(8) . .
O111 W102 O108 159.7(8) . .
O102 W102 O107 101.0(7) . .
O112 W102 O107 155.0(8) . .
O111 W102 O107 86.8(7) . .
O108 W102 O107 90.8(7) . .
O102 W102 O122 155.2(8) . .
O112 W102 O122 58.6(8) . .
O111 W102 O122 66.0(8) . .
O108 W102 O122 94.4(8) . .
O107 W102 O122 96.9(8) . .
O102 W102 O119 157.0(8) . .
O112 W102 O119 94.5(9) . .
O111 W102 O119 96.8(8) . .
O108 W102 O119 64.6(8) . .
O107 W102 O119 62.2(8) . .
O122 W102 O119 47.8(9) . .
O103 W103 O108 99.5(7) . .
O103 W103 O114 99.3(8) . .
O108 W103 O114 160.7(8) . .
O103 W103 O109 100.2(7) . .
O108 W103 O109 92.5(8) . .
O114 W103 O109 88.4(8) . .
O103 W103 O113 102.5(7) . .
O108 W103 O113 80.5(8) . .
O114 W103 O113 91.2(8) . .
O109 W103 O113 157.0(8) . .
O103 W103 O121 157.0(7) . .
O108 W103 O121 95.5(8) . .
O114 W103 O121 65.2(8) . .
O109 W103 O121 96.4(8) . .
O113 W103 O121 62.9(8) . .
O103 W103 O119 154.8(8) . .
O108 W103 O119 66.8(8) . .
O114 W103 O119 97.1(9) . .
O109 W103 O119 61.2(8) . .
O113 W103 O119 96.1(8) . .
O121 W103 O119 48.2(8) . .
O104 W104 O115 103.2(8) . .
O104 W104 O116 102.3(9) . .
O115 W104 O116 88.3(8) . .
O104 W104 O117 96.7(8) . .
O115 W104 O117 90.0(8) . .
O116 W104 O117 160.9(9) . .
O104 W104 O112 103.2(8) . 3_677
O115 W104 O112 153.6(8) . 3_677
O116 W104 O112 88.0(8) . 3_677
O117 W104 O112 85.1(8) . 3_677
O104 W104 O122 155.3(8) . 3_677
O115 W104 O122 98.2(8) . 3_677
O116 W104 O122 65.9(8) . 3_677
O117 W104 O122 95.6(8) . 3_677
O112 W104 O122 56.7(8) 3_677 3_677
O104 W104 O120 157.8(8) . .
O115 W104 O120 62.6(8) . .
O116 W104 O120 94.7(8) . .
O117 W104 O120 67.8(8) . .
O112 W104 O120 91.7(8) 3_677 .
O122 W104 O120 46.5(8) 3_677 .
O105 W105 O113 99.8(8) . 3_677
O105 W105 O117 100.3(9) . .
O113 W105 O117 85.3(8) 3_677 .
O105 W105 O110 100.1(8) . .
O113 W105 O110 160.1(7) 3_677 .
O117 W105 O110 90.4(7) . .
O105 W105 O118 99.2(8) . .
O113 W105 O118 92.7(8) 3_677 .
O117 W105 O118 160.5(8) . .
O110 W105 O118 84.9(7) . .
O105 W105 O121 155.2(9) . 3_677
O113 W105 O121 64.4(8) 3_677 3_677
O117 W105 O121 97.5(8) . 3_677
O110 W105 O121 97.0(7) . 3_677
O118 W105 O121 64.5(8) . 3_677
O105 W105 O120 157.8(8) . .
O113 W105 O120 96.1(7) 3_677 .
O117 W105 O120 65.6(8) . .
O110 W105 O120 64.6(7) . .
O118 W105 O120 95.4(7) . .
O121 W105 O120 47.0(8) 3_677 .
O106 W106 O118 97.8(7) . 3_677
O106 W106 O116 99.9(7) . .
O118 W106 O116 162.3(8) 3_677 .
O106 W106 O111 97.6(7) . 3_677
O118 W106 O111 89.5(8) 3_677 3_677
O116 W106 O111 87.4(8) . 3_677
O106 W106 O114 100.9(7) . .
O118 W106 O114 89.7(8) 3_677 .
O116 W106 O114 87.7(8) . .
O111 W106 O114 161.4(8) 3_677 .
O106 W106 O121 155.3(7) . .
O118 W106 O121 65.3(8) 3_677 .
O116 W106 O121 98.1(8) . .
O111 W106 O121 100.0(8) 3_677 .
O114 W106 O121 62.9(8) . .
O106 W106 O122 152.4(7) . 3_677
O118 W106 O122 100.4(8) 3_677 3_677
O116 W106 O122 62.9(8) . 3_677
O111 W106 O122 62.1(8) 3_677 3_677
O114 W106 O122 99.8(8) . 3_677
O121 W106 O122 52.3(8) . 3_677
N101 Pd1 N12 92.8(6) . .
N101 Pd1 N111 87.7(6) . .
N12 Pd1 N111 178.7(6) . .
N101 Pd1 N11 176.5(6) . .
N12 Pd1 N11 85.5(6) . .
N111 Pd1 N11 93.9(6) . .
O120 Si1 O120 180.0(13) . 3_677
O120 Si1 O119 114.1(12) . 3_677
O120 Si1 O119 65.9(12) 3_677 3_677
O120 Si1 O119 65.9(12) . .
O120 Si1 O119 114.1(12) 3_677 .
O119 Si1 O119 180.000(10) 3_677 .
O120 Si1 O121 72.3(11) . 3_677
O120 Si1 O121 107.7(11) 3_677 3_677
O119 Si1 O121 71.4(12) 3_677 3_677
O119 Si1 O121 108.6(12) . 3_677
O120 Si1 O121 107.7(11) . .
O120 Si1 O121 72.3(11) 3_677 .
O119 Si1 O121 108.6(12) 3_677 .
O119 Si1 O121 71.4(12) . .
O121 Si1 O121 180.000(10) 3_677 .
O120 Si1 O122 69.1(12) . 3_677
O120 Si1 O122 110.9(12) 3_677 3_677
O119 Si1 O122 69.6(12) 3_677 3_677
O119 Si1 O122 110.4(12) . 3_677
O121 Si1 O122 104.7(11) 3_677 3_677
O121 Si1 O122 75.3(11) . 3_677
O120 Si1 O122 110.9(12) . .
O120 Si1 O122 69.1(12) 3_677 .
O119 Si1 O122 110.4(12) 3_677 .
O119 Si1 O122 69.6(12) . .
O121 Si1 O122 75.3(11) 3_677 .
O121 Si1 O122 104.7(11) . .
O122 Si1 O122 180.000(5) 3_677 .
W101 O107 W102 135.9(9) . .
W103 O108 W102 135.2(10) . .
W101 O109 W103 138.8(11) . .
W104 O115 W101 140.3(10) . .
W101 O110 W105 134.8(9) . .
W105 O113 W103 133.4(10) 3_677 .
W103 O114 W106 135.2(11) . .
W104 O117 W105 134.5(11) . .
W106 O118 W105 132.6(10) 3_677 .
W104 O116 W106 135.2(11) . .
W102 O112 W104 143.7(11) . 3_677
W102 O111 W106 133.8(10) . 3_677
Si1 O119 O120 55.1(11) . .
Si1 O119 W101 126.1(14) . .
O120 O119 W101 71.1(11) . .
Si1 O119 W103 120.3(13) . .
O120 O119 W103 130.4(16) . .
W101 O119 W103 95.6(9) . .
Si1 O119 W102 119.5(14) . .
O120 O119 W102 135.0(15) . .
W101 O119 W102 95.1(9) . .
W103 O119 W102 92.6(9) . .
Si1 O122 W102 123.1(12) . .
Si1 O122 W104 119.7(12) . 3_677
W102 O122 W104 100.4(9) . 3_677
Si1 O122 W106 114.4(11) . 3_677
W102 O122 W106 98.1(9) . 3_677
W104 O122 W106 96.0(9) 3_677 3_677
Si1 O121 W105 121.1(12) . 3_677
Si1 O121 W103 120.2(11) . .
W105 O121 W103 98.4(8) 3_677 .
Si1 O121 W106 117.9(11) . .
W105 O121 W106 97.4(8) 3_677 .
W103 O121 W106 96.6(8) . .
Si1 O120 O119 59.0(11) . .
Si1 O120 W101 125.5(12) . .
O119 O120 W101 66.6(11) . .
Si1 O120 W104 124.7(12) . .
O119 O120 W104 133.0(15) . .
W101 O120 W104 94.3(8) . .
Si1 O120 W105 119.5(12) . .
O119 O120 W105 129.7(14) . .
W101 O120 W105 92.2(7) . .
W104 O120 W105 91.5(7) . .
C102 C101 N101 121(2) . .
C101 C102 C103 122(2) . .
C103 C103 C104 122(2) 3_656 .
C103 C103 C102 122(2) 3_656 .
C104 C103 C102 116.3(17) . .
C103 C104 C105 117.0(16) . .
N101 C105 C104 123.6(18) . .
N111 C201 C202 119.3(17) . .
C203 C202 C201 121.1(19) . .
C202 C203 C203 120(2) . 3_556
C202 C203 C204 117.4(19) . .
C203 C203 C204 121(2) 3_556 .
C203 C204 C205 115(2) . .
N111 C205 C204 121(2) . .
N11 C11 C12 103.6(19) . .
N12 C12 C11 103.4(19) . .
C105 N101 C101 119.4(17) . .
C105 N101 Pd1 122.0(13) . .
C101 N101 Pd1 118.3(14) . .
C205 N111 C201 119.8(18) . .
C205 N111 Pd1 119.8(15) . .
C201 N111 Pd1 120.3(12) . .
C11 N11 Pd1 106.9(13) . .
C12 N12 Pd1 105.5(13) . .

loop_
_geom_bond_atom_site_label_1
_geom_bond_atom_site_label_2
_geom_bond_distance
_geom_bond_site_symmetry_2
W101 O101 1.673(19) .
W101 O107 1.837(16) .
W101 O110 1.859(16) .
W101 O109 1.878(18) .
W101 O115 1.921(18) .
W101 O119 2.33(3) .
W101 O120 2.40(2) .
W102 O102 1.686(16) .
W102 O112 1.815(19) .
W102 O111 1.900(18) .
W102 O108 1.972(18) .
W102 O107 1.968(16) .
W102 O122 2.26(2) .
W102 O119 2.45(3) .
W103 O103 1.646(13) .
W103 O108 1.835(18) .
W103 O114 1.84(2) .
W103 O109 1.887(18) .
W103 O113 1.957(18) .
W103 O121 2.33(2) .
W103 O119 2.42(3) .
W104 O104 1.645(18) .
W104 O115 1.834(18) .
W104 O116 1.871(18) .
W104 O117 1.894(19) .
W104 O112 1.890(19) 3_677
W104 O122 2.32(2) 3_677
W104 O120 2.41(2) .
W105 O105 1.719(19) .
W105 O113 1.869(18) 3_677
W105 O117 1.92(2) .
W105 O110 1.965(16) .
W105 O118 1.998(19) .
W105 O121 2.31(2) 3_677
W105 O120 2.50(2) .
W106 O106 1.715(14) .
W106 O118 1.845(19) 3_677
W106 O116 1.939(18) .
W106 O111 1.944(18) 3_677
W106 O114 1.95(2) .
W106 O121 2.37(2) .
W106 O122 2.42(2) 3_677
Pd1 N101 2.031(15) .
Pd1 N12 2.048(16) .
Pd1 N111 2.064(15) .
Pd1 N11 2.084(16) .
Si1 O120 1.54(2) .
Si1 O120 1.54(2) 3_677
Si1 O119 1.61(3) 3_677
Si1 O119 1.61(3) .
Si1 O121 1.71(2) 3_677
Si1 O121 1.71(2) .
Si1 O122 1.74(2) 3_677
Si1 O122 1.74(2) .
O113 W105 1.869(18) 3_677
O118 W106 1.845(19) 3_677
O112 W104 1.890(19) 3_677
O111 W106 1.944(18) 3_677
O119 O120 1.71(3) .
O122 W104 2.32(2) 3_677
O122 W106 2.42(2) 3_677
O121 W105 2.31(2) 3_677
C101 C102 1.38(3) .
C101 N101 1.40(3) .
C102 C103 1.46(3) .
C103 C103 1.38(3) 3_656
C103 C104 1.46(2) .
C104 C105 1.47(3) .
C105 N101 1.34(2) .
C201 N111 1.39(2) .
C201 C202 1.40(3) .
C202 C203 1.37(3) .
C203 C203 1.41(4) 3_556
C203 C204 1.42(3) .
C204 C205 1.44(3) .
C205 N111 1.34(3) .
C11 N11 1.56(3) .
C11 C12 1.61(3) .
C12 N12 1.52(3) .

loop_
_platon_squeeze_void_nr
_platon_squeeze_void_average_x
_platon_squeeze_void_average_y
_platon_squeeze_void_average_z
_platon_squeeze_void_volume
_platon_squeeze_void_count_electrons
1 -0.017 0.000 0.000 1951.0 2837.4
